data_2205977
loop_
_publ_author_name
'Chu, Zhao-Lian'
'Huang, Wei'
'Gou, Shao-Hua'

_publ_section_title
;
 4-Chloro-2,6-bis(hydroxymethyl)phenol
;
_journal_issue 6
_journal_name_full 'Acta Crystallographica Section E'
_journal_page_first o1624
_journal_page_last o1626
_journal_paper_doi 10.1107/S1600536805014054
_journal_volume 61
_journal_year 2005
_chemical_formula_iupac 'C8 H9 Cl O3'
_chemical_formula_moiety 'C8 H9 Cl O3'
_chemical_formula_sum 'C8 H9 Cl O3'
_chemical_formula_weight 188.60
_chemical_name_systematic
;
4-Chloro-2,6-bis(hydroxymethyl)phenol
;
_space_group_IT_number 14
_symmetry_cell_setting monoclinic
_symmetry_space_group_name_Hall '-P 2ybc'
_symmetry_space_group_name_H-M 'P 1 21/c 1'
_atom_sites_solution_hydrogens geom
_atom_sites_solution_primary direct
_atom_sites_solution_secondary difmap
_cell_angle_alpha 90.00
_cell_angle_beta 113.447(4)
_cell_angle_gamma 90.00
_cell_formula_units_Z 4
_cell_length_a 7.346(2)
_cell_length_b 14.306(4)
_cell_length_c 8.396(2)
_cell_measurement_reflns_used 634
_cell_measurement_temperature 291(2)
_cell_measurement_theta_max 25.09
_cell_measurement_theta_min 3.00
_cell_volume 809.5(4)
_computing_cell_refinement SMART
_computing_data_collection 'SMART (Bruker, 2000)'
_computing_data_reduction 'SAINT (Bruker, 2000)'
_computing_molecular_graphics SHELXTL
_computing_publication_material SHELXTL
_computing_structure_refinement SHELXTL
_computing_structure_solution 'SHELXTL (Sheldrick, 1997)'
_diffrn_ambient_temperature 291(2)
_diffrn_measured_fraction_theta_full 1.000
_diffrn_measured_fraction_theta_max 1.000
_diffrn_measurement_device_type 'Bruker SMART CCD area-detector'
_diffrn_measurement_method '\f and \w'
_diffrn_radiation_monochromator graphite
_diffrn_radiation_source 'fine-focus sealed tube'
_diffrn_radiation_type MoK\a
_diffrn_radiation_wavelength 0.71073
_diffrn_reflns_av_R_equivalents 0.0485
_diffrn_reflns_av_sigmaI/netI 0.0493
_diffrn_reflns_limit_h_max 9
_diffrn_reflns_limit_h_min -9
_diffrn_reflns_limit_k_max 11
_diffrn_reflns_limit_k_min -17
_diffrn_reflns_limit_l_max 10
_diffrn_reflns_limit_l_min -10
_diffrn_reflns_number 4259
_diffrn_reflns_theta_full 25.99
_diffrn_reflns_theta_max 25.99
_diffrn_reflns_theta_min 2.85
_diffrn_standards_decay_% 0
_diffrn_standards_number 0
_exptl_absorpt_coefficient_mu 0.431
_exptl_absorpt_correction_T_max 0.9187
_exptl_absorpt_correction_T_min 0.8464
_exptl_absorpt_correction_type multi-scan
_exptl_absorpt_process_details '(SADABS; Sheldrick, 1996)'
_exptl_crystal_colour colorless
_exptl_crystal_density_diffrn 1.548
_exptl_crystal_density_method 'not measured'
_exptl_crystal_description block
_exptl_crystal_F_000 392
_exptl_crystal_size_max 0.40
_exptl_crystal_size_mid 0.30
_exptl_crystal_size_min 0.20
_refine_diff_density_max 0.201
_refine_diff_density_min -0.245
_refine_ls_extinction_method none
_refine_ls_goodness_of_fit_ref 0.979
_refine_ls_hydrogen_treatment refall
_refine_ls_matrix_type full
_refine_ls_number_parameters 145
_refine_ls_number_reflns 1585
_refine_ls_number_restraints 0
_refine_ls_restrained_S_all 0.979
_refine_ls_R_factor_all 0.0550
_refine_ls_R_factor_gt 0.0391
_refine_ls_shift/su_max 0.000
_refine_ls_shift/su_mean 0.000
_refine_ls_structure_factor_coef Fsqd
_refine_ls_weighting_details 'w = 1/[\s^2^(Fo^2^)+(0.0391P)^2^] where P = (Fo^2^+2Fc^2^)/3'
_refine_ls_weighting_scheme calc
_refine_ls_wR_factor_gt 0.0831
_refine_ls_wR_factor_ref 0.0886
_reflns_number_gt 1217
_reflns_number_total 1585
_reflns_threshold_expression I>2\s(I)
_cod_data_source_file hk6008.cif
_cod_data_source_block I
_cod_depositor_comments
;
The following automatic conversions were performed:
'_symmetry_cell_setting' value 'Monoclinic' changed to 'monoclinic'
according to '/home/saulius/struct/CIF-dictionaries/cif_core.dic'
dictionary named 'cif_core.dic' version 2.4.1 from 2010-06-29.

Automatic conversion script
Id: cif_fix_enum 1527 2010-12-29 10:47:43Z saulius 

The following automatic conversions were performed:

'_symmetry_cell_setting' value 'Monoclinic' changed to 'monoclinic'
according to /home/saulius/struct/CIF-dictionaries/cif_core.dic
dictionary named 'cif_core.dic' version 2.4.1 from 2010-06-29.

Automatic conversion script
Id: cif_fix_values 1715 2011-07-08 13:25:40Z adriana 
;
_cod_original_sg_symbol_H-M 'P 21/c'
_cod_database_code 2205977
_cod_database_fobs_code 2205977

loop_
_symmetry_equiv_pos_as_xyz
'x, y, z'
'-x, y+1/2, -z+1/2'
'-x, -y, -z'
'x, -y-1/2, z-1/2'

loop_
_atom_site_label
_atom_site_fract_x
_atom_site_fract_y
_atom_site_fract_z
_atom_site_U_iso_or_equiv
_atom_site_adp_type
_atom_site_calc_flag
_atom_site_occupancy
_atom_site_type_symbol
Cl1 0.93172(9) 1.14420(4) 1.35245(7) 0.0564(2) Uani d 1 Cl
O1 0.6239(2) 0.89022(10) 0.75961(18) 0.0400(4) Uani d 1 O
O2 0.5004(2) 1.09053(10) 0.58332(18) 0.0428(4) Uani d 1 O
O3 0.6798(3) 0.80302(10) 1.24207(18) 0.0486(4) Uani d 1 O
C1 0.6939(3) 0.95357(13) 0.8918(2) 0.0288(4) Uani d 1 C
C2 0.7406(3) 1.04524(13) 0.8675(2) 0.0314(4) Uani d 1 C
C3 0.8136(3) 1.10328(15) 1.0116(3) 0.0356(5) Uani d 1 C
C4 0.8388(3) 1.07048(14) 1.1720(3) 0.0342(5) Uani d 1 C
C5 0.7939(3) 0.97973(13) 1.1958(2) 0.0308(5) Uani d 1 C
C6 0.7201(3) 0.92018(12) 1.0548(2) 0.0278(4) Uani d 1 C
C7 0.7056(3) 1.08207(17) 0.6905(3) 0.0403(5) Uani d 1 C
C8 0.6690(4) 0.82069(14) 1.0723(3) 0.0348(5) Uani d 1 C
H1 0.585(3) 0.9107(16) 0.663(3) 0.051(7) Uiso d 1 H
H2 0.446(3) 1.1217(16) 0.632(3) 0.055(8) Uiso d 1 H
H3 0.848(3) 1.1633(14) 1.000(2) 0.037(6) Uiso d 1 H
H3A 0.665(3) 0.7477(17) 1.251(3) 0.053(7) Uiso d 1 H
H5 0.813(2) 0.9609(13) 1.305(2) 0.028(5) Uiso d 1 H
H7A 0.772(3) 1.1416(16) 0.707(3) 0.053(7) Uiso d 1 H
H7B 0.760(3) 1.0410(14) 0.627(3) 0.042(6) Uiso d 1 H
H8A 0.536(3) 0.8081(13) 0.991(3) 0.042(6) Uiso d 1 H
H8B 0.765(3) 0.7786(13) 1.053(2) 0.035(5) Uiso d 1 H

loop_
_atom_site_aniso_label
_atom_site_aniso_U_11
_atom_site_aniso_U_22
_atom_site_aniso_U_33
_atom_site_aniso_U_12
_atom_site_aniso_U_13
_atom_site_aniso_U_23
Cl1 0.0794(5) 0.0467(4) 0.0380(3) -0.0203(3) 0.0179(3) -0.0132(2)
O1 0.0652(10) 0.0311(8) 0.0214(8) 0.0044(7) 0.0149(7) 0.0018(6)
O2 0.0567(10) 0.0447(9) 0.0256(8) 0.0151(7) 0.0151(7) 0.0026(6)
O3 0.0955(13) 0.0249(9) 0.0324(9) 0.0003(8) 0.0327(8) 0.0038(6)
C1 0.0318(10) 0.0300(10) 0.0248(10) 0.0051(8) 0.0116(8) -0.0003(8)
C2 0.0343(10) 0.0331(11) 0.0285(10) 0.0035(8) 0.0143(9) 0.0049(8)
C3 0.0397(12) 0.0297(11) 0.0370(12) -0.0048(9) 0.0148(10) 0.0032(9)
C4 0.0351(11) 0.0346(11) 0.0302(11) -0.0022(8) 0.0099(9) -0.0048(8)
C5 0.0346(11) 0.0344(11) 0.0231(10) 0.0041(8) 0.0110(9) 0.0030(8)
C6 0.0315(10) 0.0270(10) 0.0261(10) 0.0069(8) 0.0128(8) 0.0036(7)
C7 0.0529(14) 0.0375(13) 0.0335(12) -0.0014(11) 0.0204(11) 0.0066(9)
C8 0.0539(14) 0.0277(11) 0.0247(10) 0.0070(10) 0.0177(10) 0.0033(8)

loop_
_atom_type_symbol
_atom_type_description
_atom_type_scat_dispersion_real
_atom_type_scat_dispersion_imag
_atom_type_scat_source
C C 0.0033 0.0016 'International Tables Vol C Tables 4.2.6.8 and 6.1.1.4'
H H 0.0000 0.0000 'International Tables Vol C Tables 4.2.6.8 and 6.1.1.4'
O O 0.0106 0.0060 'International Tables Vol C Tables 4.2.6.8 and 6.1.1.4'

loop_
_geom_angle_atom_site_label_1
_geom_angle_atom_site_label_2
_geom_angle_atom_site_label_3
_geom_angle
_geom_angle_publ_flag
O1 C1 C6 115.63(16) ?
O1 C1 C2 122.83(17) ?
C6 C1 C2 121.52(17) ?
C3 C2 C1 117.98(18) ?
C3 C2 C7 120.56(18) ?
C1 C2 C7 121.41(18) ?
C4 C3 C2 120.50(19) ?
C4 C3 H3 119.8(13) ?
C2 C3 H3 119.7(13) ?
C3 C4 C5 121.42(19) ?
C3 C4 Cl1 120.03(16) ?
C5 C4 Cl1 118.55(15) ?
C4 C5 C6 119.51(18) ?
C4 C5 H5 118.4(12) ?
C6 C5 H5 122.0(12) ?
C5 C6 C1 119.06(17) ?
C5 C6 C8 122.06(17) ?
C1 C6 C8 118.88(16) ?
O2 C7 C2 112.26(17) y
O2 C7 H7A 111.5(12) ?
C2 C7 H7A 106.8(13) ?
O2 C7 H7B 105.4(11) ?
C2 C7 H7B 112.4(12) ?
H7A C7 H7B 108.4(17) ?
O3 C8 C6 110.66(16) y
O3 C8 H8A 108.4(13) ?
C6 C8 H8A 109.5(12) ?
O3 C8 H8B 107.4(11) ?
C6 C8 H8B 109.8(10) ?
H8A C8 H8B 111.0(16) ?
C1 O1 H1 116.5(17) ?
C7 O2 H2 109.8(17) ?
C8 O3 H3A 108.3(17) ?

loop_
_geom_bond_atom_site_label_1
_geom_bond_atom_site_label_2
_geom_bond_distance
_geom_bond_publ_flag
C1 O1 1.365(2) y
C1 C6 1.389(2) ?
C1 C2 1.391(3) ?
C2 C3 1.387(3) ?
C2 C7 1.499(3) y
C3 C4 1.368(3) ?
C3 H3 0.91(2) ?
C4 C5 1.374(3) ?
C4 Cl1 1.746(2) y
C5 C6 1.383(2) ?
C5 H5 0.909(18) ?
C6 C8 1.494(3) y
C7 O2 1.420(3) y
C7 H7A 0.97(2) ?
C7 H7B 0.98(2) ?
C8 O3 1.418(2) y
C8 H8A 0.96(2) ?
C8 H8B 0.991(19) ?
O1 H1 0.80(2) ?
O2 H2 0.81(2) ?
O3 H3A 0.81(2) ?

loop_
_geom_hbond_atom_site_label_D
_geom_hbond_atom_site_label_H
_geom_hbond_atom_site_label_A
_geom_hbond_site_symmetry_A
_geom_hbond_distance_DH
_geom_hbond_distance_HA
_geom_hbond_distance_DA
_geom_hbond_angle_DHA
O1 H1 O2 3_676 0.80(2) 1.91(2) 2.666(2) 158(2)
O2 H2 O3 3_677 0.81(2) 1.98(2) 2.787(2) 178(2)
O3 H3A O1 4_576 0.81(2) 2.00(2) 2.807(2) 177(2)
C8 H8B Cl1 2_747 0.991(19) 2.807(19) 3.729(2) 155.1(14)

loop_
_geom_torsion_atom_site_label_1
_geom_torsion_atom_site_label_2
_geom_torsion_atom_site_label_3
_geom_torsion_atom_site_label_4
_geom_torsion
_geom_torsion_publ_flag
O1 C1 C2 C3 -179.02(17) ?
C6 C1 C2 C3 -0.5(3) ?
O1 C1 C2 C7 3.6(3) ?
C6 C1 C2 C7 -177.86(17) ?
C1 C2 C3 C4 0.3(3) ?
C7 C2 C3 C4 177.67(19) ?
C2 C3 C4 C5 0.2(3) ?
C2 C3 C4 Cl1 179.75(15) ?
C3 C4 C5 C6 -0.5(3) ?
Cl1 C4 C5 C6 179.98(14) ?
C4 C5 C6 C1 0.3(3) ?
C4 C5 C6 C8 179.83(18) ?
O1 C1 C6 C5 178.86(16) ?
C2 C1 C6 C5 0.2(3) ?
O1 C1 C6 C8 -0.7(3) ?
C2 C1 C6 C8 -179.37(18) ?
C3 C2 C7 O2 -108.5(2) y
C1 C2 C7 O2 68.8(2) y
C5 C6 C8 O3 8.3(3) y
C1 C6 C8 O3 -172.13(17) y

loop_
_cod_related_entry_id
_cod_related_entry_database
_cod_related_entry_code
1 ChemSpider 78408
